data_2216552
loop_
_publ_author_name
'Zhang, Ren'
'Wang, Dan'
'Ma, Chunmei'
'Li, Zhenjiang'

_publ_section_title
;
 2-Carboxy-5-(trifluoromethyl)phenyl acetate
;
_journal_coeditor_code HK2360
_journal_issue 12
_journal_name_full 'Acta Crystallographica Section E'
_journal_page_first o4609
_journal_page_last o4609
_journal_paper_doi 10.1107/S1600536807055171
_journal_volume 63
_journal_year 2007
_chemical_formula_iupac 'C10 H7 F3 O4'
_chemical_formula_moiety 'C10 H7 F3 O4'
_chemical_formula_sum 'C10 H7 F3 O4'
_chemical_formula_weight 248.16
_chemical_melting_point 480
_chemical_name_systematic
;
2-Carboxy-5-(trifluoromethyl)phenyl acetate
;
_space_group_IT_number 14
_symmetry_cell_setting monoclinic
_symmetry_space_group_name_Hall '-P 2yn'
_symmetry_space_group_name_H-M 'P 1 21/n 1'
_atom_sites_solution_hydrogens geom
_atom_sites_solution_primary direct
_atom_sites_solution_secondary difmap
_audit_creation_method SHELXL-97
_cell_angle_alpha 90.00
_cell_angle_beta 102.56(3)
_cell_angle_gamma 90.00
_cell_formula_units_Z 8
_cell_length_a 14.558(3)
_cell_length_b 5.7520(12)
_cell_length_c 26.243(5)
_cell_measurement_reflns_used 25
_cell_measurement_temperature 298(2)
_cell_measurement_theta_max 12
_cell_measurement_theta_min 9
_cell_volume 2144.9(8)
_computing_cell_refinement 'CAD-4 Software (Enraf--Nonius, 1989)'
_computing_data_collection 'CAD-4 Software (Enraf--Nonius, 1989)'
_computing_data_reduction 'XCAD4 (Harms & Wocadlo, 1995)'
_computing_molecular_graphics 'SHELXTL (Siemens, 1996)'
_computing_publication_material 'SHELXL97 (Sheldrick, 1997)'
_computing_structure_refinement 'SHELXL97 (Sheldrick, 1997)'
_computing_structure_solution 'SHELXS97 (Sheldrick, 1997)'
_diffrn_ambient_temperature 298(2)
_diffrn_measured_fraction_theta_full 0.997
_diffrn_measured_fraction_theta_max 0.997
_diffrn_measurement_device_type 'Nonius CAD-4 diffractometer'
_diffrn_measurement_method '\w/2\q scans'
_diffrn_radiation_monochromator graphite
_diffrn_radiation_source 'fine-focus sealed tube'
_diffrn_radiation_type MoK\a
_diffrn_radiation_wavelength 0.71073
_diffrn_reflns_av_R_equivalents 0.0443
_diffrn_reflns_av_sigmaI/netI 0.0544
_diffrn_reflns_limit_h_max 17
_diffrn_reflns_limit_h_min -17
_diffrn_reflns_limit_k_max 7
_diffrn_reflns_limit_k_min 0
_diffrn_reflns_limit_l_max 32
_diffrn_reflns_limit_l_min 0
_diffrn_reflns_number 4356
_diffrn_reflns_theta_full 25.98
_diffrn_reflns_theta_max 25.98
_diffrn_reflns_theta_min 1.48
_diffrn_standards_decay_% 0
_diffrn_standards_interval_time 120
_diffrn_standards_number 3
_exptl_absorpt_coefficient_mu 0.151
_exptl_absorpt_correction_T_max 0.9851
_exptl_absorpt_correction_T_min 0.9422
_exptl_absorpt_correction_type psi-scan
_exptl_absorpt_process_details '(North <i>et al.</i>,  1968)'
_exptl_crystal_colour colorless
_exptl_crystal_density_diffrn 1.537
_exptl_crystal_density_method 'not measured'
_exptl_crystal_description block
_exptl_crystal_F_000 1008
_exptl_crystal_size_max 0.40
_exptl_crystal_size_mid 0.10
_exptl_crystal_size_min 0.10
_refine_diff_density_max 0.212
_refine_diff_density_min -0.186
_refine_ls_extinction_method none
_refine_ls_goodness_of_fit_ref 1.023
_refine_ls_hydrogen_treatment constr
_refine_ls_matrix_type full
_refine_ls_number_parameters 335
_refine_ls_number_reflns 4184
_refine_ls_restrained_S_all 1.103
_refine_ls_R_factor_all 0.1603
_refine_ls_R_factor_gt 0.0704
_refine_ls_shift/su_max 0.000
_refine_ls_shift/su_mean 0.000
_refine_ls_structure_factor_coef Fsqd
_refine_ls_weighting_details 'calc w=1/[\s^2^(Fo^2^)+(0.0600P)^2^+1.5000P] where P=(Fo^2^+2Fc^2^)/3'
_refine_ls_weighting_scheme calc
_refine_ls_wR_factor_gt 0.1596
_refine_ls_wR_factor_ref 0.2057
_reflns_number_gt 1674
_reflns_number_total 4184
_reflns_threshold_expression I>2\s(I)
_cod_data_source_file hk2360.cif
_cod_data_source_block I
_cod_original_sg_symbol_H-M 'P 21/n'
_cod_database_code 2216552
_cod_database_fobs_code 2216552

loop_
_symmetry_equiv_pos_as_xyz
'x, y, z'
'-x+1/2, y+1/2, -z+1/2'
'-x, -y, -z'
'x-1/2, -y-1/2, z-1/2'

loop_
_atom_site_type_symbol
_atom_site_label
_atom_site_fract_x
_atom_site_fract_y
_atom_site_fract_z
_atom_site_U_iso_or_equiv
_atom_site_adp_type
_atom_site_calc_flag
_atom_site_refinement_flags
_atom_site_occupancy
_atom_site_disorder_assembly
_atom_site_disorder_group
O O1 0.9999(3) -0.2926(8) 0.04713(16) 0.1174(15) Uani d U 1 . .
H H1A 1.0431 -0.3851 0.0565 0.176 Uiso calc R 1 . .
O O2 0.9372(3) -0.4915(8) 0.10301(17) 0.1049(13) Uani d DU 1 . .
O O3 0.8243(4) -0.1993(9) 0.17950(19) 0.1314(18) Uani d . 1 . .
O O4 0.7574(2) -0.3920(7) 0.10665(16) 0.0890(11) Uani d . 1 . .
F F1 0.5505(3) 0.1828(7) -0.02489(16) 0.1326(14) Uani d U 1 . .
F F2 0.6350(2) 0.4848(6) -0.00741(15) 0.1153(12) Uani d U 1 . .
F F3 0.5733(2) 0.3315(6) 0.05013(14) 0.1173(12) Uani d U 1 . .
C C1 0.9332(4) -0.3349(10) 0.0722(2) 0.0842(16) Uani d DU 1 . .
C C2 0.8526(4) -0.1699(9) 0.0581(2) 0.0782(15) Uani d . 1 . .
C C3 0.7697(3) -0.2003(9) 0.0766(2) 0.0748(14) Uani d . 1 . .
C C4 0.6952(4) -0.0522(9) 0.0618(2) 0.0778(15) Uani d . 1 . .
H H4A 0.6411 -0.0746 0.0746 0.093 Uiso calc R 1 . .
C C5 0.6992(3) 0.1293(9) 0.02827(19) 0.0695(13) Uani d . 1 . .
C C6 0.7798(4) 0.1678(10) 0.0096(2) 0.0853(16) Uani d . 1 . .
H H6A 0.7840 0.2924 -0.0124 0.102 Uiso calc R 1 . .
C C7 0.8543(4) 0.0139(10) 0.0247(2) 0.0841(16) Uani d . 1 . .
H H7A 0.9080 0.0361 0.0116 0.101 Uiso calc R 1 . .
C C8 0.7885(4) -0.3724(13) 0.1602(3) 0.0923(18) Uani d U 1 . .
C C9 0.7701(5) -0.5929(12) 0.1860(3) 0.136(3) Uani d U 1 . .
H H9A 0.7920 -0.5783 0.2231 0.204 Uiso calc R 1 . .
H H9B 0.8028 -0.7182 0.1735 0.204 Uiso calc R 1 . .
H H9C 0.7038 -0.6245 0.1780 0.204 Uiso calc R 1 . .
C C10 0.6158(4) 0.2812(11) 0.0115(2) 0.0836(15) Uani d U 1 . .
O O5 1.0815(3) -0.7810(7) 0.12631(17) 0.1112(14) Uani d DU 1 . .
H H5A 1.0396 -0.6846 0.1175 0.167 Uiso calc R 1 . .
O O6 1.1450(3) -0.5743(7) 0.07251(16) 0.1043(13) Uani d U 1 . .
O O7 1.2003(3) -0.9896(9) 0.23943(17) 0.1168(16) Uani d . 1 . .
O O8 1.1704(2) -1.1778(6) 0.16344(13) 0.0803(10) Uani d . 1 . .
F F4 1.5198(4) -1.2824(17) 0.2164(3) 0.135(3) Uani d PU 0.769(11) A 1
F F5 1.5193(5) -1.3647(14) 0.1369(3) 0.150(3) Uani d PU 0.769(11) A 1
F F6 1.5774(4) -1.0544(13) 0.1709(4) 0.141(3) Uani d PU 0.769(11) A 1
F F4' 1.4989(14) -1.428(4) 0.1841(11) 0.126(7) Uani d PU 0.231(11) A 2
F F5' 1.5587(15) -1.187(5) 0.1397(8) 0.114(7) Uani d PU 0.231(11) A 2
F F6' 1.5503(15) -1.089(4) 0.2094(9) 0.122(7) Uani d PU 0.231(11) A 2
C C11 1.1474(4) -0.7344(10) 0.1058(2) 0.0805(15) Uani d DU 1 . .
C C12 1.2380(3) -0.8623(10) 0.1208(2) 0.0761(14) Uani d . 1 . .
C C13 1.3175(4) -0.7777(10) 0.1073(2) 0.0881(16) Uani d . 1 . .
H H13A 1.3125 -0.6433 0.0871 0.106 Uiso calc R 1 . .
C C14 1.4036(4) -0.8814(10) 0.1219(2) 0.0833(16) Uani d . 1 . .
H H14A 1.4560 -0.8176 0.1123 0.100 Uiso calc R 1 . .
C C15 1.4113(4) -1.0808(10) 0.1510(2) 0.0814(15) Uani d . 1 A .
C C16 1.3343(3) -1.1774(9) 0.1659(2) 0.0803(15) Uani d . 1 . .
H H16A 1.3406 -1.3119 0.1860 0.096 Uiso calc R 1 . .
C C17 1.2476(4) -1.0697(9) 0.15023(19) 0.0717(14) Uani d . 1 . .
C C18 1.1530(4) -1.1230(12) 0.2111(2) 0.0838(16) Uani d U 1 . .
C C19 1.0710(4) -1.2563(13) 0.2207(2) 0.117(2) Uani d U 1 . .
H H19A 1.0596 -1.2147 0.2542 0.175 Uiso calc R 1 . .
H H19B 1.0841 -1.4198 0.2201 0.175 Uiso calc R 1 . .
H H19C 1.0165 -1.2206 0.1940 0.175 Uiso calc R 1 . .
C C20 1.5044(4) -1.2004(14) 0.1687(3) 0.0947(18) Uani d U 1 . .

loop_
_atom_site_aniso_label
_atom_site_aniso_U_11
_atom_site_aniso_U_22
_atom_site_aniso_U_33
_atom_site_aniso_U_12
_atom_site_aniso_U_13
_atom_site_aniso_U_23
O1 0.098(3) 0.131(4) 0.135(3) 0.048(3) 0.049(2) 0.038(3)
O2 0.094(3) 0.093(3) 0.133(3) 0.025(2) 0.037(2) 0.027(3)
O3 0.174(5) 0.102(4) 0.113(4) -0.014(4) 0.021(3) 0.001(3)
O4 0.088(2) 0.073(3) 0.107(3) 0.005(2) 0.022(2) 0.018(2)
F1 0.105(2) 0.119(3) 0.155(3) 0.014(2) -0.012(2) -0.020(3)
F2 0.108(2) 0.093(2) 0.153(3) 0.024(2) 0.045(2) 0.035(2)
F3 0.111(2) 0.127(3) 0.128(3) 0.042(2) 0.057(2) 0.011(2)
C1 0.078(3) 0.081(4) 0.096(4) 0.019(3) 0.024(3) 0.006(3)
C2 0.082(3) 0.054(3) 0.103(4) 0.014(3) 0.029(3) 0.001(3)
C3 0.068(3) 0.066(4) 0.092(4) 0.009(3) 0.019(3) 0.000(3)
C4 0.081(3) 0.072(4) 0.089(4) 0.005(3) 0.037(3) 0.005(3)
C5 0.065(3) 0.067(3) 0.078(3) 0.010(3) 0.020(3) 0.001(3)
C6 0.088(4) 0.078(4) 0.096(4) 0.019(3) 0.034(3) 0.016(3)
C7 0.079(3) 0.083(4) 0.097(4) 0.011(3) 0.033(3) 0.006(3)
C8 0.084(4) 0.094(4) 0.098(5) 0.011(3) 0.016(3) 0.026(4)
C9 0.151(6) 0.120(5) 0.135(5) -0.004(5) 0.027(4) 0.047(4)
C10 0.085(4) 0.074(4) 0.095(4) 0.013(3) 0.025(3) 0.011(3)
O5 0.090(3) 0.104(3) 0.152(3) 0.027(2) 0.053(2) 0.039(3)
O6 0.111(3) 0.103(3) 0.112(3) 0.037(2) 0.051(2) 0.030(3)
O7 0.114(3) 0.140(4) 0.111(3) -0.026(3) 0.055(3) -0.048(3)
O8 0.078(2) 0.084(3) 0.083(2) 0.002(2) 0.0255(18) 0.002(2)
F4 0.097(4) 0.185(7) 0.125(4) 0.031(4) 0.027(3) 0.059(4)
F5 0.140(5) 0.136(5) 0.166(5) 0.060(4) 0.014(4) -0.038(4)
F6 0.087(3) 0.142(5) 0.194(7) -0.014(3) 0.034(4) 0.013(5)
F4' 0.124(10) 0.109(8) 0.146(12) 0.006(8) 0.029(8) 0.009(8)
F5' 0.100(9) 0.139(12) 0.111(10) 0.027(8) 0.038(7) 0.006(8)
F6' 0.117(10) 0.129(10) 0.117(10) 0.013(8) 0.016(7) -0.017(8)
C11 0.085(3) 0.077(4) 0.086(4) 0.016(3) 0.032(3) 0.009(3)
C12 0.074(3) 0.081(4) 0.080(3) 0.011(3) 0.031(3) 0.004(3)
C13 0.091(4) 0.080(4) 0.100(4) 0.023(3) 0.036(3) 0.021(3)
C14 0.078(3) 0.085(4) 0.095(4) 0.002(3) 0.037(3) 0.011(3)
C15 0.082(4) 0.080(4) 0.089(4) 0.020(3) 0.035(3) 0.010(3)
C16 0.078(3) 0.074(4) 0.094(4) 0.011(3) 0.029(3) 0.007(3)
C17 0.076(3) 0.073(4) 0.070(3) 0.000(3) 0.023(3) 0.001(3)
C18 0.078(3) 0.094(4) 0.084(4) 0.015(3) 0.029(3) -0.006(3)
C19 0.106(4) 0.138(5) 0.120(5) -0.015(4) 0.053(4) 0.002(4)
C20 0.077(4) 0.113(5) 0.097(4) 0.003(4) 0.023(3) 0.009(4)

loop_
_atom_type_symbol
_atom_type_description
_atom_type_scat_dispersion_real
_atom_type_scat_dispersion_imag
_atom_type_scat_source
C C 0.0033 0.0016 'International Tables Vol C Tables 4.2.6.8 and 6.1.1.4'
H H 0.0000 0.0000 'International Tables Vol C Tables 4.2.6.8 and 6.1.1.4'
O O 0.0106 0.0060 'International Tables Vol C Tables 4.2.6.8 and 6.1.1.4'
F F 0.0171 0.0103 'International Tables Vol C Tables 4.2.6.8 and 6.1.1.4'

loop_
_geom_angle_atom_site_label_1
_geom_angle_atom_site_label_2
_geom_angle_atom_site_label_3
_geom_angle
C1 O1 H1A 109.5
C8 O4 C3 117.2(5)
O2 C1 O1 123.0(5)
O2 C1 C2 124.3(5)
O1 C1 C2 112.7(5)
C7 C2 C3 116.8(5)
C7 C2 C1 121.7(5)
C3 C2 C1 121.5(5)
C4 C3 O4 117.6(5)
C4 C3 C2 120.8(5)
O4 C3 C2 121.4(5)
C3 C4 C5 120.9(5)
C3 C4 H4A 119.6
C5 C4 H4A 119.6
C4 C5 C6 120.4(5)
C4 C5 C10 119.4(5)
C6 C5 C10 120.2(5)
C5 C6 C7 117.8(5)
C5 C6 H6A 121.1
C7 C6 H6A 121.1
C2 C7 C6 123.4(5)
C2 C7 H7A 118.3
C6 C7 H7A 118.3
O3 C8 O4 121.2(6)
O3 C8 C9 128.9(7)
O4 C8 C9 109.9(6)
C8 C9 H9A 109.5
C8 C9 H9B 109.5
H9A C9 H9B 109.5
C8 C9 H9C 109.5
H9A C9 H9C 109.5
H9B C9 H9C 109.5
F1 C10 F2 106.6(5)
F1 C10 F3 105.3(5)
F2 C10 F3 105.3(5)
F1 C10 C5 112.1(5)
F2 C10 C5 113.9(5)
F3 C10 C5 112.9(5)
C11 O5 H5A 109.5
C18 O8 C17 116.4(4)
O5 C11 O6 123.7(5)
O5 C11 C12 120.6(5)
O6 C11 C12 115.6(5)
C13 C12 C17 116.9(5)
C13 C12 C11 120.4(5)
C17 C12 C11 122.6(5)
C14 C13 C12 123.1(5)
C14 C13 H13A 118.4
C12 C13 H13A 118.4
C13 C14 C15 118.8(5)
C13 C14 H14A 120.6
C15 C14 H14A 120.6
C14 C15 C16 121.4(5)
C14 C15 C20 121.1(5)
C16 C15 C20 117.5(5)
C15 C16 C17 118.6(5)
C15 C16 H16A 120.7
C17 C16 H16A 120.7
C16 C17 O8 117.4(5)
C16 C17 C12 121.0(5)
O8 C17 C12 121.6(5)
O7 C18 O8 121.9(5)
O7 C18 C19 127.4(6)
O8 C18 C19 110.6(6)
C18 C19 H19A 109.5
C18 C19 H19B 109.5
H19A C19 H19B 109.5
C18 C19 H19C 109.5
H19A C19 H19C 109.5
H19B C19 H19C 109.5
F5' C20 F6' 101.2(16)
F5' C20 F5 54.9(13)
F6' C20 F5 138.8(10)
F5' C20 F4 128.5(11)
F6' C20 F4 56.2(12)
F5 C20 F4 109.4(8)
F5' C20 F6 51.0(13)
F6' C20 F6 52.9(11)
F5 C20 F6 103.7(7)
F4 C20 F6 102.4(7)
F5' C20 F4' 109.3(16)
F6' C20 F4' 106.4(16)
F5 C20 F4' 61.9(11)
F4 C20 F4' 52.2(10)
F6 C20 F4' 132.6(10)
F5' C20 C15 116.4(11)
F6' C20 C15 107.3(11)
F5 C20 C15 113.4(6)
F4 C20 C15 114.6(6)
F6 C20 C15 112.2(6)
F4' C20 C15 114.9(10)

loop_
_geom_bond_atom_site_label_1
_geom_bond_atom_site_label_2
_geom_bond_distance
O1 C1 1.309(6)
O1 H1A 0.8200
O2 C1 1.203(5)
O3 C8 1.185(7)
O4 C8 1.385(7)
O4 C3 1.389(6)
F1 C10 1.320(6)
F2 C10 1.326(6)
F3 C10 1.328(6)
C1 C2 1.492(7)
C2 C7 1.377(7)
C2 C3 1.407(6)
C3 C4 1.368(6)
C4 C5 1.376(6)
C4 H4A 0.9300
C5 C6 1.385(6)
C5 C10 1.483(7)
C6 C7 1.389(7)
C6 H6A 0.9300
C7 H7A 0.9300
C8 C9 1.489(8)
C9 H9A 0.9600
C9 H9B 0.9600
C9 H9C 0.9600
O5 C11 1.227(5)
O5 H5A 0.8200
O6 C11 1.264(6)
O7 C18 1.181(6)
O8 C18 1.364(6)
O8 C17 1.393(5)
F4 C20 1.310(8)
F5 C20 1.310(9)
F6 C20 1.347(9)
F4' C20 1.38(2)
F5' C20 1.213(19)
F6' C20 1.298(19)
C11 C12 1.487(7)
C12 C13 1.371(7)
C12 C17 1.412(7)
C13 C14 1.365(7)
C13 H13A 0.9300
C14 C15 1.369(7)
C14 H14A 0.9300
C15 C16 1.381(6)
C15 C20 1.501(8)
C16 C17 1.386(6)
C16 H16A 0.9300
C18 C19 1.486(8)
C19 H19A 0.9600
C19 H19B 0.9600
C19 H19C 0.9600

loop_
_geom_hbond_atom_site_label_D
_geom_hbond_atom_site_label_H
_geom_hbond_atom_site_label_A
_geom_hbond_site_symmetry_A
_geom_hbond_distance_DH
_geom_hbond_distance_HA
_geom_hbond_distance_DA
_geom_hbond_angle_DHA
_geom_hbond_publ_flag
O1 H1A O6 . 0.82 1.81 2.631(7) 174 yes
O5 H5A O2 . 0.82 1.83 2.646(7) 172 yes
C7 H7A O1 . 0.93 2.39 2.721(7) 101 yes
C13 H13A F2 3_755 0.93 2.55 3.313(7) 140 yes

loop_
_geom_torsion_atom_site_label_1
_geom_torsion_atom_site_label_2
_geom_torsion_atom_site_label_3
_geom_torsion_atom_site_label_4
_geom_torsion
O2 C1 C2 C7 176.4(6)
O1 C1 C2 C7 -4.1(8)
O2 C1 C2 C3 -6.2(9)
O1 C1 C2 C3 173.3(5)
C8 O4 C3 C4 -96.5(6)
C8 O4 C3 C2 89.1(6)
C7 C2 C3 C4 -0.1(8)
C1 C2 C3 C4 -177.7(5)
C7 C2 C3 O4 174.1(5)
C1 C2 C3 O4 -3.4(8)
O4 C3 C4 C5 -174.1(4)
C2 C3 C4 C5 0.3(8)
C3 C4 C5 C6 -1.1(8)
C3 C4 C5 C10 177.8(5)
C4 C5 C6 C7 1.8(8)
C10 C5 C6 C7 -177.1(5)
C3 C2 C7 C6 0.8(8)
C1 C2 C7 C6 178.3(5)
C5 C6 C7 C2 -1.6(8)
C3 O4 C8 O3 -0.3(8)
C3 O4 C8 C9 -179.8(5)
C4 C5 C10 F1 -77.8(7)
C6 C5 C10 F1 101.1(6)
C4 C5 C10 F2 161.1(5)
C6 C5 C10 F2 -20.0(8)
C4 C5 C10 F3 41.0(7)
C6 C5 C10 F3 -140.1(5)
O5 C11 C12 C13 -165.1(5)
O6 C11 C12 C13 12.9(8)
O5 C11 C12 C17 13.2(9)
O6 C11 C12 C17 -168.8(5)
C17 C12 C13 C14 -1.5(8)
C11 C12 C13 C14 176.9(5)
C12 C13 C14 C15 0.8(9)
C13 C14 C15 C16 -0.4(8)
C13 C14 C15 C20 -179.3(6)
C14 C15 C16 C17 0.8(8)
C20 C15 C16 C17 179.7(5)
C15 C16 C17 O8 176.7(5)
C15 C16 C17 C12 -1.6(8)
C18 O8 C17 C16 87.5(6)
C18 O8 C17 C12 -94.3(6)
C13 C12 C17 C16 1.9(7)
C11 C12 C17 C16 -176.5(5)
C13 C12 C17 O8 -176.3(5)
C11 C12 C17 O8 5.4(8)
C17 O8 C18 O7 0.7(8)
C17 O8 C18 C19 -178.1(5)
C14 C15 C20 F5' -33(2)
C16 C15 C20 F5' 148.4(18)
C14 C15 C20 F6' 79.8(16)
C16 C15 C20 F6' -99.1(16)
C14 C15 C20 F5 -93.6(9)
C16 C15 C20 F5 87.5(9)
C14 C15 C20 F4 139.9(8)
C16 C15 C20 F4 -39.1(10)
C14 C15 C20 F6 23.6(10)
C16 C15 C20 F6 -155.4(7)
C14 C15 C20 F4' -162.2(14)
C16 C15 C20 F4' 18.9(16)
